data_7222845
loop_
_publ_author_name
'Hauck, J.'

_publ_section_title
;
 Zur Kristallstruktur des Li6 W O6
;
_journal_name_full
;
Zeitschrift fuer Naturforschung, Teil B. Anorganische Chemie, Organische 
Chemie (2,1947-32,1977)
;
_journal_page_first 251
_journal_page_last 251
_journal_volume 24
_journal_year 1969
_chemical_formula_sum 'Li4 O6 W'
_chemical_name_systematic 'Li6 W O6'
_space_group_IT_number 71
_symmetry_space_group_name_Hall '-I 2 2'
_symmetry_space_group_name_H-M 'I m m m'
_cell_angle_alpha 90
_cell_angle_beta 90
_cell_angle_gamma 90
_cell_formula_units_Z 1
_cell_length_a 8.902
_cell_length_b 2.879
_cell_length_c 4.09
_cell_volume 104.822
_citation_journal_id_ASTM ZENBAX
_cod_data_source_file Hauck_ZENBAX_1969_1229.cif
_cod_data_source_block Li4O6W1
_cod_original_formula_sum 'Li4 O6 W1'
_cod_database_code 7222845

loop_
_symmetry_equiv_pos_as_xyz
x,y,z
-x,-y,z
x,-y,-z
-x,y,-z
-x,-y,-z
x,y,-z
-x,y,z
x,-y,z
x+1/2,y+1/2,z+1/2
-x+1/2,-y+1/2,z+1/2
x+1/2,-y+1/2,-z+1/2
-x+1/2,y+1/2,-z+1/2
-x+1/2,-y+1/2,-z+1/2
x+1/2,y+1/2,-z+1/2
-x+1/2,y+1/2,z+1/2
x+1/2,-y+1/2,z+1/2

loop_
_atom_site_label
_atom_site_type_symbol
_atom_site_fract_x
_atom_site_fract_y
_atom_site_fract_z
_atom_site_occupancy
_atom_site_U_iso_or_equiv
O2 O-2 0.162 0.5 0 1 0.0
Li1 Li+1 0.338 0 0 1 0.0
W1 W+6 0 0 0 0.5 0.0
O1 O-2 0 0 0.5 1 0.0
